data_4072174
loop_
_publ_author_name
'Mukhin, Sergey N.'
'Kabytaev, Kuanysh Z.'
'Zhigareva, Galina G.'
'Glukhov, Ivan V.'
'Starikova, Zoya A.'
'Bregadze, Vladimir I.'
'Beletskaya, Irina P.'

_publ_section_title
;
 Catalytic Amidation of 9-Iodo-m-carborane and 2-Iodo-p-carborane at a
 Boron Atom
;
_journal_issue 22
_journal_name_full Organometallics
_journal_page_first 5937
_journal_paper_doi 10.1021/om800635d
_journal_volume 27
_journal_year 2008
_chemical_formula_moiety 'C4 H15 B10 N O'
_chemical_formula_sum 'C4 H15 B10 N O'
_chemical_formula_weight 201.27
_chemical_name_systematic
; 
 ? 
;
_space_group_IT_number 19
_symmetry_cell_setting orthorhombic
_symmetry_space_group_name_Hall 'P 2ac 2ab'
_symmetry_space_group_name_H-M 'P 21 21 21'
_atom_sites_solution_hydrogens mixed
_atom_sites_solution_primary direct
_atom_sites_solution_secondary difmap
_audit_creation_method SHELXL-97
_cell_angle_alpha 90.00
_cell_angle_beta 90.00
_cell_angle_gamma 90.00
_cell_formula_units_Z 4
_cell_length_a 8.8115(9)
_cell_length_b 10.4327(10)
_cell_length_c 12.6598(13)
_cell_measurement_reflns_used 247
_cell_measurement_temperature 100(2)
_cell_measurement_theta_max 29
_cell_measurement_theta_min 3
_cell_volume 1163.8(2)
_computing_cell_refinement 'Bruker SAINT'
_computing_data_collection 'Bruker APEX II'
_computing_data_reduction 'Bruker SAINT'
_computing_molecular_graphics 'Bruker SHELXTL'
_computing_publication_material 'Bruker SHELXTL'
_computing_structure_refinement 'SHELXL-97 (Sheldrick, 1997)'
_computing_structure_solution 'SHELXS-97 (Sheldrick, 1997)'
_diffrn_ambient_temperature 100(2)
_diffrn_measured_fraction_theta_full 0.999
_diffrn_measured_fraction_theta_max 0.999
_diffrn_measurement_device_type 'Bruker APEX II CCD area detector''
_diffrn_measurement_method 'omega scans'
_diffrn_radiation_monochromator graphite
_diffrn_radiation_source 'fine-focus sealed tube'
_diffrn_radiation_type MoK\a
_diffrn_radiation_wavelength 0.71073
_diffrn_reflns_av_R_equivalents 0.0518
_diffrn_reflns_av_sigmaI/netI 0.0286
_diffrn_reflns_limit_h_max 11
_diffrn_reflns_limit_h_min -12
_diffrn_reflns_limit_k_max 14
_diffrn_reflns_limit_k_min -14
_diffrn_reflns_limit_l_max 17
_diffrn_reflns_limit_l_min -17
_diffrn_reflns_number 13313
_diffrn_reflns_theta_full 29.00
_diffrn_reflns_theta_max 29.00
_diffrn_reflns_theta_min 2.53
_exptl_absorpt_coefficient_mu 0.060
_exptl_absorpt_correction_T_max 0.991
_exptl_absorpt_correction_T_min 0.978
_exptl_absorpt_correction_type multi-scan
_exptl_absorpt_process_details 'SADABS (Sheldrick, 1998a)'
_exptl_crystal_colour colorless
_exptl_crystal_density_diffrn 1.149
_exptl_crystal_density_method 'not measured'
_exptl_crystal_description needle
_exptl_crystal_F_000 416
_exptl_crystal_size_max 0.45
_exptl_crystal_size_mid 0.30
_exptl_crystal_size_min 0.20
_refine_diff_density_max 0.338
_refine_diff_density_min -0.262
_refine_diff_density_rms 0.047
_refine_ls_extinction_method none
_refine_ls_goodness_of_fit_ref 0.985
_refine_ls_hydrogen_treatment mixed
_refine_ls_matrix_type full
_refine_ls_number_parameters 193
_refine_ls_number_reflns 1778
_refine_ls_number_restraints 0
_refine_ls_restrained_S_all 0.985
_refine_ls_R_factor_all 0.0450
_refine_ls_R_factor_gt 0.0394
_refine_ls_shift/su_max 0.000
_refine_ls_shift/su_mean 0.000
_refine_ls_structure_factor_coef Fsqd
_refine_ls_weighting_details 'calc w=1/[\s^2^(Fo^2^)+(0.0510P)^2^+0.5000P] where P=(Fo^2^+2Fc^2^)/3'
_refine_ls_weighting_scheme calc
_refine_ls_wR_factor_gt 0.0948
_refine_ls_wR_factor_ref 0.0992
_reflns_number_gt 1605
_reflns_number_total 1778
_reflns_threshold_expression I>2\s(I)
_cod_data_source_file om800635d_si_001.cif
_cod_data_source_block 1
_cod_depositor_comments
;
The following automatic conversions were performed:

'_symmetry_cell_setting' value 'Orthorhombic' changed to
'orthorhombic' according to
/home/saulius/struct/CIF-dictionaries/cif_core.dic dictionary named
'cif_core.dic' version 2.4.1 from 2010-06-29.

Automatic conversion script
Id: cif_fix_values 1715 2011-07-08 13:25:40Z adriana 
;
_cod_database_code 4072174

loop_
_symmetry_equiv_pos_as_xyz
'x, y, z'
'-x+1/2, -y, z+1/2'
'-x, y+1/2, -z+1/2'
'x+1/2, -y+1/2, -z'

loop_
_atom_site_label
_atom_site_type_symbol
_atom_site_fract_x
_atom_site_fract_y
_atom_site_fract_z
_atom_site_U_iso_or_equiv
_atom_site_adp_type
_atom_site_occupancy
_atom_site_symmetry_multiplicity
_atom_site_calc_flag
_atom_site_refinement_flags
O15 O 0.44243(14) 0.24294(13) 0.07071(10) 0.0191(3) Uani 1 1 d .
N13 N 0.20374(17) 0.32254(14) 0.06504(12) 0.0152(3) Uani 1 1 d .
H1N H 0.116(3) 0.308(2) 0.0412(19) 0.021(6) Uiso 1 1 d .
C1 C 0.1085(2) 0.69390(18) 0.14069(15) 0.0192(4) Uani 1 1 d .
H1C H 0.021(3) 0.749(2) 0.1326(19) 0.025(6) Uiso 1 1 d .
C14 C 0.3058(2) 0.22818(17) 0.05332(13) 0.0151(3) Uani 1 1 d .
B2 B 0.2610(3) 0.7549(2) 0.20489(17) 0.0225(4) Uani 1 1 d .
H2 H 0.259(3) 0.846(3) 0.239(2) 0.034(7) Uiso 1 1 d .
C16 C 0.2444(2) 0.10021(17) 0.01854(17) 0.0229(4) Uani 1 1 d .
H16C H 0.3264 0.0400 0.0124 0.034 Uiso 1 1 calc R
H16B H 0.1951 0.1094 -0.0487 0.034 Uiso 1 1 calc R
H16A H 0.1727 0.0697 0.0697 0.034 Uiso 1 1 calc R
B3 B 0.1412(3) 0.6387(2) 0.26530(18) 0.0216(4) Uani 1 1 d .
H3 H 0.077(3) 0.672(3) 0.334(2) 0.034(7) Uiso 1 1 d .
B4 B 0.0736(2) 0.5355(2) 0.16492(17) 0.0174(4) Uani 1 1 d .
H4 H -0.043(3) 0.501(2) 0.1697(18) 0.015(5) Uiso 1 1 d .
B5 B 0.1522(2) 0.58818(19) 0.04234(17) 0.0161(4) Uani 1 1 d .
H5 H 0.086(3) 0.584(2) -0.0256(18) 0.021(6) Uiso 1 1 d .
B6 B 0.2683(3) 0.72422(19) 0.06771(17) 0.0192(4) Uani 1 1 d .
H6 H 0.267(3) 0.804(2) 0.0174(19) 0.027(6) Uiso 1 1 d .
C7 C 0.3309(2) 0.62106(19) 0.26287(15) 0.0191(4) Uani 1 1 d .
H7C H 0.385(3) 0.634(2) 0.328(2) 0.029(6) Uiso 1 1 d .
B8 B 0.2247(2) 0.4861(2) 0.24746(15) 0.0175(4) Uani 1 1 d .
H8 H 0.220(3) 0.414(2) 0.307(2) 0.031(7) Uiso 1 1 d .
B9 B 0.2313(2) 0.45317(18) 0.10792(14) 0.0135(4) Uani 1 1 d .
B10 B 0.3532(2) 0.57174(19) 0.04933(16) 0.0152(4) Uani 1 1 d .
H10 H 0.422(3) 0.552(2) -0.0179(19) 0.026(6) Uiso 1 1 d .
B11 B 0.4193(2) 0.6747(2) 0.15061(17) 0.0187(4) Uani 1 1 d .
H11 H 0.531(3) 0.718(2) 0.1551(18) 0.016(5) Uiso 1 1 d .
B12 B 0.3967(2) 0.50745(19) 0.17601(16) 0.0159(4) Uani 1 1 d .
H12 H 0.495(3) 0.454(2) 0.1974(19) 0.022(6) Uiso 1 1 d .

loop_
_atom_site_aniso_label
_atom_site_aniso_U_11
_atom_site_aniso_U_22
_atom_site_aniso_U_33
_atom_site_aniso_U_23
_atom_site_aniso_U_13
_atom_site_aniso_U_12
O15 0.0153(6) 0.0206(6) 0.0214(6) -0.0011(5) -0.0005(5) 0.0032(5)
N13 0.0136(7) 0.0143(7) 0.0177(7) -0.0007(6) -0.0012(5) -0.0005(6)
C1 0.0182(9) 0.0161(8) 0.0233(9) -0.0034(7) -0.0011(7) 0.0032(7)
C14 0.0180(8) 0.0152(8) 0.0121(7) 0.0020(6) 0.0014(6) 0.0004(6)
B2 0.0231(10) 0.0186(9) 0.0257(10) -0.0068(8) -0.0023(9) -0.0006(9)
C16 0.0194(9) 0.0151(8) 0.0343(10) -0.0045(7) -0.0001(8) -0.0002(7)
B3 0.0194(10) 0.0252(11) 0.0202(10) -0.0073(8) 0.0020(8) 0.0013(9)
B4 0.0163(9) 0.0183(9) 0.0176(9) -0.0025(8) 0.0015(8) -0.0002(8)
B5 0.0173(9) 0.0142(8) 0.0168(9) 0.0001(7) -0.0010(7) 0.0005(7)
B6 0.0210(9) 0.0142(8) 0.0223(9) 0.0006(7) -0.0011(8) -0.0005(7)
C7 0.0194(9) 0.0231(9) 0.0149(8) -0.0039(7) -0.0028(7) -0.0012(7)
B8 0.0202(10) 0.0198(9) 0.0126(8) -0.0001(7) 0.0001(8) -0.0011(8)
B9 0.0129(8) 0.0145(8) 0.0133(8) 0.0002(6) -0.0006(7) 0.0002(7)
B10 0.0155(9) 0.0166(9) 0.0135(8) 0.0010(7) 0.0006(7) -0.0005(7)
B11 0.0171(9) 0.0177(9) 0.0212(9) -0.0020(8) -0.0016(8) -0.0017(8)
B12 0.0162(9) 0.0170(9) 0.0145(9) -0.0007(7) -0.0023(7) -0.0002(7)

loop_
_atom_type_symbol
_atom_type_description
_atom_type_scat_dispersion_real
_atom_type_scat_dispersion_imag
_atom_type_scat_source
C C 0.0033 0.0000 'International Tables Vol C Tables 4.2.6.8 and 6.1.1.4'
H H 0.0000 0.0000 'International Tables Vol C Tables 4.2.6.8 and 6.1.1.4'
B B 0.0013 0.0000 'International Tables Vol C Tables 4.2.6.8 and 6.1.1.4'
N N 0.0061 0.0000 'International Tables Vol C Tables 4.2.6.8 and 6.1.1.4'
O O 0.0106 0.0000 'International Tables Vol C Tables 4.2.6.8 and 6.1.1.4'

loop_
_geom_angle_atom_site_label_1
_geom_angle_atom_site_label_2
_geom_angle_atom_site_label_3
_geom_angle
C14 N13 B9 127.09(15)
C14 N13 H1N 116.2(16)
B9 N13 H1N 116.5(16)
B2 C1 B3 63.18(13)
B2 C1 B5 114.44(15)
B3 C1 B5 114.74(15)
B2 C1 B4 114.83(16)
B3 C1 B4 62.43(13)
B5 C1 B4 63.04(12)
B2 C1 B6 62.45(12)
B3 C1 B6 114.98(15)
B5 C1 B6 62.67(12)
B4 C1 B6 115.03(14)
B2 C1 H1C 117.7(15)
B3 C1 H1C 115.7(15)
B5 C1 H1C 118.9(15)
B4 C1 H1C 116.4(15)
B6 C1 H1C 119.5(15)
O15 C14 N13 122.89(17)
O15 C14 C16 120.89(16)
N13 C14 C16 116.22(16)
C7 B2 C1 100.73(15)
C7 B2 B11 59.38(12)
C1 B2 B11 105.16(14)
C7 B2 B6 105.25(15)
C1 B2 B6 59.30(12)
B11 B2 B6 60.18(12)
C7 B2 B3 57.82(12)
C1 B2 B3 58.66(12)
B11 B2 B3 108.20(15)
B6 B2 B3 108.67(15)
C7 B2 H2 125.5(14)
C1 B2 H2 121.6(15)
B11 B2 H2 127.4(15)
B6 B2 H2 124.7(14)
B3 B2 H2 115.6(15)
C14 C16 H16C 109.5
C14 C16 H16B 109.5
H16C C16 H16B 109.5
C14 C16 H16A 109.5
H16C C16 H16A 109.5
H16B C16 H16A 109.5
C7 B3 C1 100.86(16)
C7 B3 B8 59.07(12)
C1 B3 B8 104.87(14)
C7 B3 B4 104.79(15)
C1 B3 B4 58.90(12)
B8 B3 B4 60.03(12)
C7 B3 B2 58.50(13)
C1 B3 B2 58.16(12)
B8 B3 B2 108.19(15)
B4 B3 B2 107.79(15)
C7 B3 H3 124.1(14)
C1 B3 H3 122.9(14)
B8 B3 H3 126.9(14)
B4 B3 H3 126.3(14)
B2 B3 H3 115.6(14)
C1 B4 B3 58.67(12)
C1 B4 B8 104.66(15)
B3 B4 B8 59.98(12)
C1 B4 B5 58.45(12)
B3 B4 B5 107.87(15)
B8 B4 B5 108.15(15)
C1 B4 B9 104.65(14)
B3 B4 B9 108.72(14)
B8 B4 B9 60.85(11)
B5 B4 B9 59.69(11)
C1 B4 H4 119.9(11)
B3 B4 H4 118.6(12)
B8 B4 H4 125.5(12)
B5 B4 H4 121.0(12)
B9 B4 H4 126.6(11)
C1 B5 B9 105.05(14)
C1 B5 B6 58.85(11)
B9 B5 B6 108.78(14)
C1 B5 B10 104.48(15)
B9 B5 B10 60.68(12)
B6 B5 B10 59.73(12)
C1 B5 B4 58.50(12)
B9 B5 B4 60.16(12)
B6 B5 B4 108.15(15)
B10 B5 B4 108.21(15)
C1 B5 H5 120.3(12)
B9 B5 H5 124.9(12)
B6 B5 H5 120.5(13)
B10 B5 H5 126.5(13)
B4 B5 H5 119.2(13)
C1 B6 B2 58.25(12)
C1 B6 B11 104.11(14)
B2 B6 B11 59.86(12)
C1 B6 B10 104.57(14)
B2 B6 B10 107.88(15)
B11 B6 B10 59.97(12)
C1 B6 B5 58.49(12)
B2 B6 B5 107.53(15)
B11 B6 B5 107.84(14)
B10 B6 B5 60.20(11)
C1 B6 H6 117.5(13)
B2 B6 H6 116.8(13)
B11 B6 H6 127.0(13)
B10 B6 H6 129.8(13)
B5 B6 H6 121.2(13)
B3 C7 B2 63.68(14)
B3 C7 B8 63.00(13)
B2 C7 B8 115.64(15)
B3 C7 B11 115.52(16)
B2 C7 B11 62.39(13)
B8 C7 B11 115.14(14)
B3 C7 B12 115.00(15)
B2 C7 B12 114.48(15)
B8 C7 B12 62.70(12)
B11 C7 B12 62.69(12)
B3 C7 H7C 117.6(16)
B2 C7 H7C 115.9(15)
B8 C7 H7C 119.2(15)
B11 C7 H7C 116.0(15)
B12 C7 H7C 118.5(16)
C7 B8 B3 57.92(12)
C7 B8 B4 103.88(15)
B3 B8 B4 59.99(12)
C7 B8 B12 59.07(11)
B3 B8 B12 107.83(15)
B4 B8 B12 107.70(14)
C7 B8 B9 104.61(14)
B3 B8 B9 108.09(14)
B4 B8 B9 60.04(11)
B12 B8 B9 59.82(11)
C7 B8 H8 121.5(13)
B3 B8 H8 121.9(13)
B4 B8 H8 126.6(13)
B12 B8 H8 118.7(13)
B9 B8 H8 124.2(13)
N13 B9 B5 119.43(14)
N13 B9 B12 126.91(15)
B5 B9 B12 107.13(14)
N13 B9 B4 117.46(15)
B5 B9 B4 60.14(12)
B12 B9 B4 106.70(13)
N13 B9 B10 125.28(15)
B5 B9 B10 59.76(11)
B12 B9 B10 59.58(11)
B4 B9 B10 107.47(14)
N13 B9 B8 121.84(15)
B5 B9 B8 107.13(14)
B12 B9 B8 59.50(11)
B4 B9 B8 59.11(11)
B10 B9 B8 107.05(14)
B11 B10 B6 59.96(12)
B11 B10 B12 60.36(12)
B6 B10 B12 108.10(14)
B11 B10 B5 107.73(15)
B6 B10 B5 60.07(12)
B12 B10 B5 107.18(15)
B11 B10 B9 108.36(14)
B6 B10 B9 108.15(14)
B12 B10 B9 59.86(11)
B5 B10 B9 59.56(11)
B11 B10 H10 120.4(13)
B6 B10 H10 121.3(13)
B12 B10 H10 121.4(13)
B5 B10 H10 123.2(13)
B9 B10 H10 122.5(13)
C7 B11 B2 58.23(12)
C7 B11 B6 104.20(14)
B2 B11 B6 59.96(12)
C7 B11 B10 104.63(14)
B2 B11 B10 108.03(14)
B6 B11 B10 60.06(12)
C7 B11 B12 58.74(12)
B2 B11 B12 107.78(15)
B6 B11 B12 107.95(14)
B10 B11 B12 60.06(11)
C7 B11 H11 120.3(12)
B2 B11 H11 119.8(12)
B6 B11 H11 126.2(12)
B10 B11 H11 126.2(12)
B12 B11 H11 120.0(12)
C7 B12 B8 58.22(11)
C7 B12 B10 104.12(14)
B8 B12 B10 108.76(14)
C7 B12 B9 104.62(14)
B8 B12 B9 60.68(11)
B10 B12 B9 60.56(11)
C7 B12 B11 58.57(12)
B8 B12 B11 108.00(14)
B10 B12 B11 59.57(12)
B9 B12 B11 108.30(14)
C7 B12 H12 118.2(13)
B8 B12 H12 119.9(13)
B10 B12 H12 127.0(13)
B9 B12 H12 128.4(13)
B11 B12 H12 117.8(13)

loop_
_geom_bond_atom_site_label_1
_geom_bond_atom_site_label_2
_geom_bond_distance
O15 C14 1.233(2)
N13 C14 1.342(2)
N13 B9 1.487(2)
N13 H1N 0.85(2)
C1 B2 1.695(3)
C1 B3 1.704(3)
C1 B5 1.707(3)
C1 B4 1.708(3)
C1 B6 1.714(3)
C1 H1C 0.97(2)
C14 C16 1.506(2)
B2 C7 1.694(3)
B2 B11 1.766(3)
B2 B6 1.767(3)
B2 B3 1.781(3)
B2 H2 1.04(3)
C16 H16C 0.9600
C16 H16B 0.9600
C16 H16A 0.9600
B3 C7 1.681(3)
B3 B8 1.768(3)
B3 B4 1.768(3)
B3 H3 1.09(3)
B4 B8 1.769(3)
B4 B5 1.786(3)
B4 B9 1.786(3)
B4 H4 1.10(2)
B5 B9 1.778(3)
B5 B6 1.779(3)
B5 B10 1.781(3)
B5 H5 1.04(2)
B6 B11 1.771(3)
B6 B10 1.773(3)
B6 H6 1.05(2)
C7 B8 1.702(3)
C7 B11 1.715(3)
C7 B12 1.718(3)
C7 H7C 0.96(3)
B8 B12 1.779(3)
B8 B9 1.800(3)
B8 H8 1.07(3)
B9 B12 1.785(3)
B9 B10 1.798(3)
B10 B11 1.771(3)
B10 B12 1.780(3)
B10 H10 1.07(2)
B11 B12 1.786(3)
B11 H11 1.09(2)
B12 H12 1.07(2)

loop_
_geom_torsion_atom_site_label_1
_geom_torsion_atom_site_label_2
_geom_torsion_atom_site_label_3
_geom_torsion_atom_site_label_4
_geom_torsion
B9 N13 C14 O15 -5.5(3)
B9 N13 C14 C16 173.73(17)
B3 C1 B2 C7 41.41(14)
B5 C1 B2 C7 -65.17(19)
B4 C1 B2 C7 5.1(2)
B6 C1 B2 C7 -101.47(15)
B3 C1 B2 B11 102.35(16)
B5 C1 B2 B11 -4.2(2)
B4 C1 B2 B11 65.99(19)
B6 C1 B2 B11 -40.53(14)
B3 C1 B2 B6 142.88(15)
B5 C1 B2 B6 36.30(15)
B4 C1 B2 B6 106.53(16)
B5 C1 B2 B3 -106.58(17)
B4 C1 B2 B3 -36.36(15)
B6 C1 B2 B3 -142.88(15)
B2 C1 B3 C7 -41.81(14)
B5 C1 B3 C7 64.30(19)
B4 C1 B3 C7 100.83(16)
B6 C1 B3 C7 -5.6(2)
B2 C1 B3 B8 -102.43(16)
B5 C1 B3 B8 3.7(2)
B4 C1 B3 B8 40.20(14)
B6 C1 B3 B8 -66.25(19)
B2 C1 B3 B4 -142.63(16)
B5 C1 B3 B4 -36.52(15)
B6 C1 B3 B4 -106.45(16)
B5 C1 B3 B2 106.11(17)
B4 C1 B3 B2 142.63(16)
B6 C1 B3 B2 36.18(15)
C1 B2 B3 C7 129.84(16)
B11 B2 B3 C7 32.83(15)
B6 B2 B3 C7 96.63(17)
C7 B2 B3 C1 -129.84(16)
B11 B2 B3 C1 -97.01(15)
B6 B2 B3 C1 -33.21(14)
C7 B2 B3 B8 -33.30(13)
C1 B2 B3 B8 96.54(16)
B11 B2 B3 B8 -0.5(2)
B6 B2 B3 B8 63.33(19)
C7 B2 B3 B4 -96.76(16)
C1 B2 B3 B4 33.08(14)
B11 B2 B3 B4 -63.93(19)
B6 B2 B3 B4 -0.1(2)
B2 C1 B4 B3 36.64(16)
B5 C1 B4 B3 142.67(15)
B6 C1 B4 B3 106.38(17)
B2 C1 B4 B8 -3.5(2)
B3 C1 B4 B8 -40.12(13)
B5 C1 B4 B8 102.55(15)
B6 C1 B4 B8 66.25(19)
B2 C1 B4 B5 -106.03(17)
B3 C1 B4 B5 -142.67(15)
B6 C1 B4 B5 -36.29(15)
B2 C1 B4 B9 -66.61(19)
B3 C1 B4 B9 -103.25(15)
B5 C1 B4 B9 39.42(13)
B6 C1 B4 B9 3.1(2)
C7 B3 B4 C1 -93.92(17)
B8 B3 B4 C1 -133.94(15)
B2 B3 B4 C1 -32.79(14)
C7 B3 B4 B8 40.02(15)
C1 B3 B4 B8 133.94(15)
B2 B3 B4 B8 101.15(16)
C7 B3 B4 B5 -61.0(2)
C1 B3 B4 B5 32.89(14)
B8 B3 B4 B5 -101.05(16)
B2 B3 B4 B5 0.1(2)
C7 B3 B4 B9 2.2(2)
C1 B3 B4 B9 96.10(15)
B8 B3 B4 B9 -37.83(14)
B2 B3 B4 B9 63.32(19)
B2 C1 B5 B9 66.90(19)
B3 C1 B5 B9 -3.4(2)
B4 C1 B5 B9 -39.74(14)
B6 C1 B5 B9 103.12(15)
B2 C1 B5 B6 -36.22(15)
B3 C1 B5 B6 -106.57(17)
B4 C1 B5 B6 -142.86(15)
B2 C1 B5 B10 3.9(2)
B3 C1 B5 B10 -66.43(19)
B4 C1 B5 B10 -102.72(15)
B6 C1 B5 B10 40.14(14)
B2 C1 B5 B4 106.64(18)
B3 C1 B5 B4 36.29(15)
B6 C1 B5 B4 142.86(15)
B3 B4 B5 C1 -32.97(14)
B8 B4 B5 C1 -96.38(16)
B9 B4 B5 C1 -134.63(15)
C1 B4 B5 B9 134.63(15)
B3 B4 B5 B9 101.66(16)
B8 B4 B5 B9 38.25(14)
C1 B4 B5 B6 32.94(14)
B3 B4 B5 B6 -0.03(19)
B8 B4 B5 B6 -63.45(18)
B9 B4 B5 B6 -101.69(15)
C1 B4 B5 B10 96.16(16)
B3 B4 B5 B10 63.18(18)
B8 B4 B5 B10 -0.23(19)
B9 B4 B5 B10 -38.47(14)
B3 C1 B6 B2 -36.45(15)
B5 C1 B6 B2 -142.64(15)
B4 C1 B6 B2 -106.20(18)
B2 C1 B6 B11 40.14(13)
B3 C1 B6 B11 3.69(19)
B5 C1 B6 B11 -102.50(15)
B4 C1 B6 B11 -66.06(19)
B2 C1 B6 B10 102.25(16)
B3 C1 B6 B10 65.80(18)
B5 C1 B6 B10 -40.39(13)
B4 C1 B6 B10 -4.0(2)
B2 C1 B6 B5 142.64(15)
B3 C1 B6 B5 106.19(17)
B4 C1 B6 B5 36.44(15)
C7 B2 B6 C1 93.59(16)
B11 B2 B6 C1 133.70(15)
B3 B2 B6 C1 32.96(14)
C7 B2 B6 B11 -40.11(14)
C1 B2 B6 B11 -133.70(15)
B3 B2 B6 B11 -100.74(17)
C7 B2 B6 B10 -2.8(2)
C1 B2 B6 B10 -96.38(15)
B11 B2 B6 B10 37.31(14)
B3 B2 B6 B10 -63.4(2)
C7 B2 B6 B5 60.73(19)
C1 B2 B6 B5 -32.85(14)
B11 B2 B6 B5 100.85(15)
B3 B2 B6 B5 0.1(2)
B9 B5 B6 C1 -96.60(16)
B10 B5 B6 C1 -133.72(15)
B4 B5 B6 C1 -32.80(14)
C1 B5 B6 B2 32.76(14)
B9 B5 B6 B2 -63.84(18)
B10 B5 B6 B2 -100.96(16)
B4 B5 B6 B2 -0.05(19)
C1 B5 B6 B11 95.92(16)
B9 B5 B6 B11 -0.7(2)
B10 B5 B6 B11 -37.80(15)
B4 B5 B6 B11 63.12(18)
C1 B5 B6 B10 133.72(15)
B9 B5 B6 B10 37.12(13)
B4 B5 B6 B10 100.92(16)
C1 B3 C7 B2 41.62(14)
B8 B3 C7 B2 142.56(14)
B4 B3 C7 B2 102.06(16)
C1 B3 C7 B8 -100.94(15)
B4 B3 C7 B8 -40.50(14)
B2 B3 C7 B8 -142.56(14)
C1 B3 C7 B11 5.6(2)
B8 B3 C7 B11 106.56(17)
B4 B3 C7 B11 66.1(2)
B2 B3 C7 B11 -35.99(15)
C1 B3 C7 B12 -64.60(19)
B8 B3 C7 B12 36.34(15)
B4 B3 C7 B12 -4.2(2)
B2 B3 C7 B12 -106.22(17)
C1 B2 C7 B3 -41.87(14)
B11 B2 C7 B3 -143.24(15)
B6 B2 C7 B3 -102.73(16)
C1 B2 C7 B8 -4.9(2)
B11 B2 C7 B8 -106.30(17)
B6 B2 C7 B8 -65.8(2)
B3 B2 C7 B8 36.94(15)
C1 B2 C7 B11 101.37(15)
B6 B2 C7 B11 40.51(15)
B3 B2 C7 B11 143.24(15)
C1 B2 C7 B12 65.16(19)
B11 B2 C7 B12 -36.21(15)
B6 B2 C7 B12 4.3(2)
B3 B2 C7 B12 107.03(17)
B2 C7 B8 B3 -37.19(15)
B11 C7 B8 B3 -107.16(18)
B12 C7 B8 B3 -142.82(16)
B3 C7 B8 B4 40.28(15)
B2 C7 B8 B4 3.1(2)
B11 C7 B8 B4 -66.88(19)
B12 C7 B8 B4 -102.54(14)
B3 C7 B8 B12 142.82(16)
B2 C7 B8 B12 105.63(17)
B11 C7 B8 B12 35.66(15)
B3 C7 B8 B9 102.43(16)
B2 C7 B8 B9 65.24(19)
B11 C7 B8 B9 -4.7(2)
B12 C7 B8 B9 -40.39(13)
C1 B3 B8 C7 93.90(16)
B4 B3 B8 C7 133.55(16)
B2 B3 B8 C7 33.07(13)
C7 B3 B8 B4 -133.55(16)
C1 B3 B8 B4 -39.64(14)
B2 B3 B8 B4 -100.48(16)
C7 B3 B8 B12 -33.00(14)
C1 B3 B8 B12 60.91(18)
B4 B3 B8 B12 100.55(15)
B2 B3 B8 B12 0.07(19)
C7 B3 B8 B9 -96.22(16)
C1 B3 B8 B9 -2.32(19)
B4 B3 B8 B9 37.32(14)
B2 B3 B8 B9 -63.15(18)
C1 B4 B8 C7 0.23(18)
B3 B4 B8 C7 -39.25(14)
B5 B4 B8 C7 61.32(17)
B9 B4 B8 C7 99.06(15)
C1 B4 B8 B3 39.48(14)
B5 B4 B8 B3 100.57(16)
B9 B4 B8 B3 138.30(15)
C1 B4 B8 B12 -61.29(17)
B3 B4 B8 B12 -100.77(16)
B5 B4 B8 B12 -0.20(19)
B9 B4 B8 B12 37.53(13)
C1 B4 B8 B9 -98.82(15)
B3 B4 B8 B9 -138.30(15)
B5 B4 B8 B9 -37.73(13)
C14 N13 B9 B5 135.61(18)
C14 N13 B9 B12 -12.2(3)
C14 N13 B9 B4 -154.93(17)
C14 N13 B9 B10 63.6(2)
C14 N13 B9 B8 -85.9(2)
C1 B5 B9 N13 145.58(16)
B6 B5 B9 N13 -152.73(16)
B10 B5 B9 N13 -116.02(18)
B4 B5 B9 N13 106.65(18)
C1 B5 B9 B12 -60.85(17)
B6 B5 B9 B12 0.83(19)
B10 B5 B9 B12 37.54(14)
B4 B5 B9 B12 -99.78(14)
C1 B5 B9 B4 38.93(13)
B6 B5 B9 B4 100.61(16)
B10 B5 B9 B4 137.32(15)
C1 B5 B9 B10 -98.39(15)
B6 B5 B9 B10 -36.71(13)
B4 B5 B9 B10 -137.32(15)
C1 B5 B9 B8 1.71(19)
B6 B5 B9 B8 63.39(18)
B10 B5 B9 B8 100.11(16)
B4 B5 B9 B8 -37.22(14)
C1 B4 B9 N13 -148.71(15)
B3 B4 B9 N13 149.90(16)
B8 B4 B9 N13 112.45(17)
B5 B4 B9 N13 -109.89(17)
C1 B4 B9 B5 -38.82(13)
B3 B4 B9 B5 -100.20(16)
B8 B4 B9 B5 -137.66(15)
C1 B4 B9 B12 61.69(17)
B3 B4 B9 B12 0.30(19)
B8 B4 B9 B12 -37.15(13)
B5 B4 B9 B12 100.50(15)
C1 B4 B9 B10 -0.94(18)
B3 B4 B9 B10 -62.33(18)
B8 B4 B9 B10 -99.78(15)
B5 B4 B9 B10 37.88(13)
C1 B4 B9 B8 98.84(16)
B3 B4 B9 B8 37.45(14)
B5 B4 B9 B8 137.66(15)
C7 B8 B9 N13 157.06(16)
B3 B8 B9 N13 -142.43(17)
B4 B8 B9 N13 -105.13(18)
B12 B8 B9 N13 117.04(18)
C7 B8 B9 B5 -60.13(18)
B3 B8 B9 B5 0.38(19)
B4 B8 B9 B5 37.68(14)
B12 B8 B9 B5 -100.15(15)
C7 B8 B9 B12 40.01(13)
B3 B8 B9 B12 100.53(16)
B4 B8 B9 B12 137.83(15)
C7 B8 B9 B4 -97.82(15)
B3 B8 B9 B4 -37.30(14)
B12 B8 B9 B4 -137.83(15)
C7 B8 B9 B10 2.69(18)
B3 B8 B9 B10 63.21(18)
B4 B8 B9 B10 100.51(15)
B12 B8 B9 B10 -37.32(13)
C1 B6 B10 B11 -98.09(15)
B2 B6 B10 B11 -37.27(14)
B5 B6 B10 B11 -137.63(16)
C1 B6 B10 B12 -60.27(17)
B2 B6 B10 B12 0.55(19)
B11 B6 B10 B12 37.82(14)
B5 B6 B10 B12 -99.81(16)
C1 B6 B10 B5 39.54(14)
B2 B6 B10 B5 100.36(17)
B11 B6 B10 B5 137.63(16)
C1 B6 B10 B9 3.06(18)
B2 B6 B10 B9 63.88(18)
B11 B6 B10 B9 101.15(15)
B5 B6 B10 B9 -36.48(13)
C1 B5 B10 B11 -1.93(19)
B9 B5 B10 B11 -101.29(15)
B6 B5 B10 B11 37.77(14)
B4 B5 B10 B11 -63.04(18)
C1 B5 B10 B6 -39.70(13)
B9 B5 B10 B6 -139.06(14)
B4 B5 B10 B6 -100.81(15)
C1 B5 B10 B12 61.68(17)
B9 B5 B10 B12 -37.68(13)
B6 B5 B10 B12 101.38(15)
B4 B5 B10 B12 0.56(19)
C1 B5 B10 B9 99.36(15)
B6 B5 B10 B9 139.06(14)
B4 B5 B10 B9 38.24(13)
N13 B9 B10 B11 -153.28(16)
B5 B9 B10 B11 100.20(15)
B12 B9 B10 B11 -37.32(14)
B4 B9 B10 B11 62.15(17)
B8 B9 B10 B11 -0.04(18)
N13 B9 B10 B6 143.22(17)
B5 B9 B10 B6 36.70(13)
B12 B9 B10 B6 -100.82(15)
B4 B9 B10 B6 -1.35(18)
B8 B9 B10 B6 -63.54(17)
N13 B9 B10 B12 -115.96(19)
B5 B9 B10 B12 137.52(15)
B4 B9 B10 B12 99.48(14)
B8 B9 B10 B12 37.28(13)
N13 B9 B10 B5 106.52(18)
B12 B9 B10 B5 -137.52(15)
B4 B9 B10 B5 -38.05(14)
B8 B9 B10 B5 -100.24(15)
B3 C7 B11 B2 36.47(16)
B8 C7 B11 B2 107.10(17)
B12 C7 B11 B2 142.76(15)
B3 C7 B11 B6 -3.7(2)
B2 C7 B11 B6 -40.16(14)
B8 C7 B11 B6 66.94(19)
B12 C7 B11 B6 102.60(15)
B3 C7 B11 B10 -65.92(19)
B2 C7 B11 B10 -102.39(15)
B8 C7 B11 B10 4.7(2)
B12 C7 B11 B10 40.37(13)
B3 C7 B11 B12 -106.30(17)
B2 C7 B11 B12 -142.76(15)
B8 C7 B11 B12 -35.66(15)
C1 B2 B11 C7 -93.66(16)
B6 B2 B11 C7 -133.76(15)
B3 B2 B11 C7 -32.22(14)
C7 B2 B11 B6 133.76(15)
C1 B2 B11 B6 40.10(13)
B3 B2 B11 B6 101.53(16)
C7 B2 B11 B10 96.36(16)
C1 B2 B11 B10 2.70(19)
B6 B2 B11 B10 -37.39(14)
B3 B2 B11 B10 64.14(19)
C7 B2 B11 B12 32.90(14)
C1 B2 B11 B12 -60.76(18)
B6 B2 B11 B12 -100.86(16)
B3 B2 B11 B12 0.7(2)
C1 B6 B11 C7 -0.04(17)
B2 B6 B11 C7 39.30(14)
B10 B6 B11 C7 -98.91(15)
B5 B6 B11 C7 -61.01(18)
C1 B6 B11 B2 -39.34(13)
B10 B6 B11 B2 -138.21(15)
B5 B6 B11 B2 -100.31(16)
C1 B6 B11 B10 98.88(14)
B2 B6 B11 B10 138.21(15)
B5 B6 B11 B10 37.91(14)
C1 B6 B11 B12 61.23(17)
B2 B6 B11 B12 100.57(16)
B10 B6 B11 B12 -37.65(14)
B5 B6 B11 B12 0.3(2)
B6 B10 B11 C7 98.18(15)
B12 B10 B11 C7 -39.71(13)
B5 B10 B11 C7 60.36(18)
B9 B10 B11 C7 -2.61(18)
B6 B10 B11 B2 37.34(14)
B12 B10 B11 B2 -100.55(16)
B5 B10 B11 B2 -0.5(2)
B9 B10 B11 B2 -63.45(18)
B12 B10 B11 B6 -137.89(15)
B5 B10 B11 B6 -37.82(14)
B9 B10 B11 B6 -100.79(15)
B6 B10 B11 B12 137.89(15)
B5 B10 B11 B12 100.07(16)
B9 B10 B11 B12 37.10(13)
B3 C7 B12 B8 -36.45(16)
B2 C7 B12 B8 -107.47(17)
B11 C7 B12 B8 -143.56(15)
B3 C7 B12 B10 67.09(19)
B2 C7 B12 B10 -3.9(2)
B8 C7 B12 B10 103.54(15)
B11 C7 B12 B10 -40.02(13)
B3 C7 B12 B9 4.4(2)
B2 C7 B12 B9 -66.66(18)
B8 C7 B12 B9 40.81(13)
B11 C7 B12 B9 -102.76(15)
B3 C7 B12 B11 107.11(19)
B2 C7 B12 B11 36.10(15)
B8 C7 B12 B11 143.56(15)
B3 B8 B12 C7 32.54(14)
B4 B8 B12 C7 95.88(16)
B9 B8 B12 C7 133.51(14)
C7 B8 B12 B10 -95.32(15)
B3 B8 B12 B10 -62.78(17)
B4 B8 B12 B10 0.55(19)
B9 B8 B12 B10 38.18(13)
C7 B8 B12 B9 -133.51(14)
B3 B8 B12 B9 -100.97(15)
B4 B8 B12 B9 -37.63(13)
C7 B8 B12 B11 -32.20(14)
B3 B8 B12 B11 0.34(19)
B4 B8 B12 B11 63.68(18)
B9 B8 B12 B11 101.31(15)
B11 B10 B12 C7 39.52(13)
B6 B10 B12 C7 1.88(18)
B5 B10 B12 C7 -61.48(17)
B9 B10 B12 C7 -99.02(14)
B11 B10 B12 B8 100.31(15)
B6 B10 B12 B8 62.67(17)
B5 B10 B12 B8 -0.69(19)
B9 B10 B12 B8 -38.23(13)
B11 B10 B12 B9 138.54(15)
B6 B10 B12 B9 100.90(15)
B5 B10 B12 B9 37.55(13)
B6 B10 B12 B11 -37.64(14)
B5 B10 B12 B11 -101.00(15)
B9 B10 B12 B11 -138.54(15)
N13 B9 B12 C7 -148.45(17)
B5 B9 B12 C7 60.56(17)
B4 B9 B12 C7 -2.61(17)
B10 B9 B12 C7 98.18(15)
B8 B9 B12 C7 -39.58(13)
N13 B9 B12 B8 -108.86(19)
B5 B9 B12 B8 100.14(15)
B4 B9 B12 B8 36.98(13)
B10 B9 B12 B8 137.77(15)
N13 B9 B12 B10 113.4(2)
B5 B9 B12 B10 -37.63(13)
B4 B9 B12 B10 -100.79(15)
B8 B9 B12 B10 -137.77(15)
N13 B9 B12 B11 150.33(17)
B5 B9 B12 B11 -0.67(18)
B4 B9 B12 B11 -63.83(17)
B10 B9 B12 B11 36.96(13)
B8 B9 B12 B11 -100.81(15)
B2 B11 B12 C7 -32.70(14)
B6 B11 B12 C7 -96.03(15)
B10 B11 B12 C7 -133.68(15)
C7 B11 B12 B8 32.07(13)
B2 B11 B12 B8 -0.63(19)
B6 B11 B12 B8 -63.96(18)
B10 B11 B12 B8 -101.61(15)
C7 B11 B12 B10 133.68(15)
B2 B11 B12 B10 100.98(16)
B6 B11 B12 B10 37.65(14)
C7 B11 B12 B9 96.28(15)
B2 B11 B12 B9 63.59(18)
B6 B11 B12 B9 0.25(19)
B10 B11 B12 B9 -37.39(13)
